data_1566311
loop_
_publ_author_name
'Fuchs, Sonja'
'Jayaraman, Arumugam'
'Krummenacher, Ivo'
'Haley, Laura'
'Ba\<stovanovi\'c, Marta'
'Fest, Maximilian'
'Radacki, Krzysztof'
'Helten, Holger'
'Braunschweig, Holger'

_publ_section_title
;
 Diboramacrocycles: reversible borole dimerisation-dissociation systems.
;
_journal_issue 10
_journal_name_full 'Chemical science'
_journal_page_first 2932
_journal_page_last 2938
_journal_paper_doi 10.1039/d1sc06908j
_journal_volume 13
_journal_year 2022
_chemical_formula_moiety 'C35 H31 B2 N3 S2 Si, C6 H6'
_chemical_formula_sum 'C41 H37 B2 N3 S2 Si'
_chemical_formula_weight 685.56
_space_group_crystal_system triclinic
_space_group_IT_number 2
_space_group_name_Hall '-P 1'
_space_group_name_H-M_alt 'P -1'
_atom_sites_solution_hydrogens geom
_atom_sites_solution_primary dual
_atom_sites_solution_secondary difmap
_audit_creation_method 'CIF-fill 1.2x (K.Radacki, 2005-21)'
_audit_update_record
;
2021-12-03 deposited with the CCDC.	2022-01-17 downloaded from the CCDC.
;
_cell_angle_alpha 100.823(7)
_cell_angle_beta 90.407(8)
_cell_angle_gamma 112.635(10)
_cell_formula_units_Z 2
_cell_length_a 9.9577(13)
_cell_length_b 12.2845(16)
_cell_length_c 16.579(5)
_cell_measurement_reflns_used 9922
_cell_measurement_temperature 100(2)
_cell_measurement_theta_max 27.51
_cell_measurement_theta_min 2.43
_cell_volume 1831.5(7)
_computing_cell_refinement 'Saint+ ver. V8.40B (Bruker AXS)'
_computing_data_collection 'BIS 6.2.14 / APEX3 ver. 2019.1 (Bruker AXS)'
_computing_data_reduction 'Saint+ ver. V8.40B (Bruker AXS)'
_computing_molecular_graphics 'ShelXLe (Huebschle et all, 2011)'
_computing_publication_material 'SHELXL-2018/3 (Sheldrick, 2018)'
_computing_structure_refinement 'SHELXL-2018/3 (Sheldrick, 2018)'
_computing_structure_solution 'SHELXT (Sheldrick, 2014)'
_diffrn_ambient_environment N~2~
_diffrn_ambient_temperature 100(2)
_diffrn_detector CPA
_diffrn_detector_area_resol_mean 7.5
_diffrn_detector_type 'Photon II'
_diffrn_measured_fraction_theta_full 0.999
_diffrn_measured_fraction_theta_max 0.999
_diffrn_measurement_device 'four-circle diffractometer'
_diffrn_measurement_device_type 'Bruker D8-Quest'
_diffrn_measurement_method '\f and \w scans'
_diffrn_radiation_monochromator 'multi-layer mirror'
_diffrn_radiation_type MoK\a
_diffrn_radiation_wavelength 0.71073
_diffrn_reflns_av_R_equivalents 0.0409
_diffrn_reflns_av_unetI/netI 0.0195
_diffrn_reflns_Laue_measured_fraction_full 0.999
_diffrn_reflns_Laue_measured_fraction_max 0.999
_diffrn_reflns_limit_h_max 11
_diffrn_reflns_limit_h_min -11
_diffrn_reflns_limit_k_max 14
_diffrn_reflns_limit_k_min -14
_diffrn_reflns_limit_l_max 19
_diffrn_reflns_limit_l_min -19
_diffrn_reflns_number 57499
_diffrn_reflns_point_group_measured_fraction_full 0.999
_diffrn_reflns_point_group_measured_fraction_max 0.999
_diffrn_reflns_theta_full 25.349
_diffrn_reflns_theta_max 25.349
_diffrn_reflns_theta_min 1.999
_diffrn_source 'micro-focus sealed X-ray tube'
_diffrn_source_type 'Incoatec ImS 2.0'
_exptl_absorpt_coefficient_mu 0.212
_exptl_absorpt_correction_T_max 0.7456
_exptl_absorpt_correction_T_min 0.6648
_exptl_absorpt_correction_type multi-scan
_exptl_absorpt_process_details 'SadAbs 2016/2 (Bruker AXS)'
_exptl_crystal_colour orange
_exptl_crystal_density_diffrn 1.243
_exptl_crystal_description block
_exptl_crystal_F_000 720
_exptl_crystal_size_max 0.196
_exptl_crystal_size_mid 0.096
_exptl_crystal_size_min 0.087
_refine_diff_density_max 0.290
_refine_diff_density_min -0.267
_refine_diff_density_rms 0.042
_refine_ls_extinction_method none
_refine_ls_goodness_of_fit_ref 1.036
_refine_ls_hydrogen_treatment constr
_refine_ls_matrix_type full
_refine_ls_number_parameters 445
_refine_ls_number_reflns 6683
_refine_ls_number_restraints 0
_refine_ls_restrained_S_all 1.036
_refine_ls_R_factor_all 0.0386
_refine_ls_R_factor_gt 0.0312
_refine_ls_shift/su_max 0.000
_refine_ls_shift/su_mean 0.000
_refine_ls_structure_factor_coef Fsqd
_refine_ls_weighting_details 'w=1/[\s^2^(Fo^2^)+(0.0304P)^2^+1.2118P] where P=(Fo^2^+2Fc^2^)/3'
_refine_ls_weighting_scheme calc
_refine_ls_wR_factor_gt 0.0738
_refine_ls_wR_factor_ref 0.0779
_reflns_Friedel_coverage 0.000
_reflns_number_gt 5797
_reflns_number_total 6683
_reflns_threshold_expression 'I > 2\s(I)'
_cod_data_source_file d1sc06908j2.cif
_cod_data_source_block 4b
_cod_depositor_comments 'Adding full bibliography for 1566308--1566315.cif.'
_cod_database_code 1566311
_shelx_shelxl_version_number 2018/3
_shelx_space_group_comment
;
The symmetry employed for this shelxl refinement is uniquely defined
by the following loop, which should always be used as a source of
symmetry information in preference to the above space-group names.
They are only intended as comments.
;
_shelx_estimated_absorpt_t_min 0.960
_shelx_estimated_absorpt_t_max 0.982

loop_
_space_group_symop_operation_xyz
'x, y, z'
'-x, -y, -z'

loop_
_atom_site_label
_atom_site_type_symbol
_atom_site_fract_x
_atom_site_fract_y
_atom_site_fract_z
_atom_site_U_iso_or_equiv
_atom_site_adp_type
_atom_site_occupancy
_atom_site_site_symmetry_order
_atom_site_calc_flag
_atom_site_refinement_flags_posn
_atom_site_refinement_flags_adp
_atom_site_refinement_flags_occupancy
_atom_site_disorder_assembly
_atom_site_disorder_group
B1 B 0.44421(18) 0.60467(15) 0.23244(10) 0.0150(3) Uani 1 1 d . . . . .
B2 B 0.37633(18) 0.28834(15) 0.27491(10) 0.0145(3) Uani 1 1 d . . . . .
N3 N 0.41465(13) 0.48042(11) 0.23607(7) 0.0140(3) Uani 1 1 d . . . . .
N4 N 0.31595(13) 0.39243(11) 0.17888(8) 0.0146(3) Uani 1 1 d . . . . .
N5 N 0.29517(13) 0.28757(11) 0.19067(7) 0.0139(3) Uani 1 1 d . . . . .
C7 C 0.03375(17) 0.21325(15) 0.07573(10) 0.0232(3) Uani 1 1 d . . . . .
H00A H 0.081383 0.289708 0.057747 0.035 Uiso 1 1 calc R U . . .
H00C H -0.025293 0.224039 0.121206 0.035 Uiso 1 1 calc R U . . .
H00D H -0.029317 0.151807 0.029602 0.035 Uiso 1 1 calc R U . . .
Si6 Si 0.17459(4) 0.16442(4) 0.11097(3) 0.01693(10) Uani 1 1 d . . . . .
C8 C 0.09147(19) 0.03239(14) 0.15927(11) 0.0261(4) Uani 1 1 d . . . . .
H01A H 0.018407 -0.033839 0.119607 0.039 Uiso 1 1 calc R U . . .
H01B H 0.044425 0.054162 0.207848 0.039 Uiso 1 1 calc R U . . .
H01C H 0.167535 0.006905 0.175959 0.039 Uiso 1 1 calc R U . . .
C9 C 0.29390(19) 0.13965(15) 0.03042(11) 0.0271(4) Uani 1 1 d . . . . .
H01D H 0.234154 0.077304 -0.016291 0.041 Uiso 1 1 calc R U . . .
H01E H 0.364876 0.113628 0.053248 0.041 Uiso 1 1 calc R U . . .
H01F H 0.345770 0.214939 0.011729 0.041 Uiso 1 1 calc R U . . .
C10 C 0.48921(16) 0.22358(13) 0.26125(9) 0.0153(3) Uani 1 1 d . . . . .
C13 C 0.72810(18) 0.15555(15) 0.24645(11) 0.0243(4) Uani 1 1 d . . . . .
H13 H 0.808696 0.132169 0.241746 0.029 Uiso 1 1 calc R U . . .
C12 C 0.58895(18) 0.07011(14) 0.24919(10) 0.0235(4) Uani 1 1 d . . . . .
H12 H 0.574560 -0.011693 0.246036 0.028 Uiso 1 1 calc R U . . .
C11 C 0.47061(17) 0.10343(14) 0.25649(10) 0.0198(3) Uani 1 1 d . . . . .
H11 H 0.375815 0.044068 0.258302 0.024 Uiso 1 1 calc R U . . .
C14 C 0.74990(17) 0.27499(14) 0.25057(10) 0.0209(3) Uani 1 1 d . . . . .
H14 H 0.844960 0.333737 0.248401 0.025 Uiso 1 1 calc R U . . .
C15 C 0.63037(16) 0.30779(13) 0.25794(9) 0.0155(3) Uani 1 1 d . . . . .
C16 C 0.64106(15) 0.43593(13) 0.26367(9) 0.0138(3) Uani 1 1 d . . . . .
S17 S 0.78121(4) 0.53843(3) 0.34835(2) 0.01669(9) Uani 1 1 d . . . . .
C18 C 0.64827(16) 0.55294(13) 0.41247(9) 0.0172(3) Uani 1 1 d . . . . .
H18 H 0.672328 0.594588 0.468366 0.021 Uiso 1 1 calc R U . . .
C19 C 0.51153(16) 0.50238(13) 0.37857(9) 0.0157(3) Uani 1 1 d . . . . .
H19 H 0.433148 0.510016 0.408123 0.019 Uiso 1 1 calc R U . . .
C20 C 0.48674(15) 0.43289(13) 0.29175(9) 0.0136(3) Uani 1 1 d . . . . .
C21 C 0.67696(15) 0.47773(13) 0.18310(9) 0.0145(3) Uani 1 1 d . . . . .
C22 C 0.71099(15) 0.59421(13) 0.17441(9) 0.0151(3) Uani 1 1 d . . . . .
S23 S 0.72920(4) 0.60607(4) 0.07273(2) 0.02003(10) Uani 1 1 d . . . . .
C24 C 0.69450(17) 0.45645(15) 0.04116(10) 0.0224(3) Uani 1 1 d . . . . .
H24 H 0.693376 0.418361 -0.014439 0.027 Uiso 1 1 calc R U . . .
C25 C 0.66869(16) 0.39848(13) 0.10523(9) 0.0164(3) Uani 1 1 d . . . . .
H25 H 0.647536 0.314964 0.099411 0.020 Uiso 1 1 calc R U . . .
C26 C 0.25463(16) 0.25040(13) 0.33945(9) 0.0174(3) Uani 1 1 d . . . . .
C27 C 0.26317(18) 0.18365(14) 0.39757(10) 0.0217(3) Uani 1 1 d . . . . .
H27 H 0.339700 0.155477 0.397051 0.026 Uiso 1 1 calc R U . . .
C28 C 0.1623(2) 0.15749(16) 0.45613(10) 0.0304(4) Uani 1 1 d . . . . .
H28 H 0.170128 0.111116 0.494402 0.036 Uiso 1 1 calc R U . . .
C29 C 0.05078(19) 0.19848(17) 0.45900(11) 0.0334(4) Uani 1 1 d . . . . .
H29 H -0.017375 0.181213 0.499373 0.040 Uiso 1 1 calc R U . . .
C30 C 0.03951(19) 0.26493(17) 0.40247(11) 0.0324(4) Uani 1 1 d . . . . .
H30 H -0.036833 0.293390 0.403763 0.039 Uiso 1 1 calc R U . . .
C31 C 0.13967(17) 0.28996(15) 0.34394(10) 0.0247(4) Uani 1 1 d . . . . .
H31 H 0.130139 0.335509 0.305486 0.030 Uiso 1 1 calc R U . . .
C32 C 0.33166(16) 0.63796(13) 0.18746(9) 0.0156(3) Uani 1 1 d . . . . .
C33 C 0.18024(16) 0.56896(14) 0.17687(9) 0.0178(3) Uani 1 1 d . . . . .
H33 H 0.142535 0.495488 0.195874 0.021 Uiso 1 1 calc R U . . .
C34 C 0.08483(18) 0.60571(15) 0.13936(10) 0.0226(3) Uani 1 1 d . . . . .
H34 H -0.017083 0.557886 0.133105 0.027 Uiso 1 1 calc R U . . .
C35 C 0.13859(18) 0.71266(15) 0.11093(10) 0.0245(4) Uani 1 1 d . . . . .
H35 H 0.073333 0.737875 0.085095 0.029 Uiso 1 1 calc R U . . .
C36 C 0.28715(19) 0.78264(14) 0.12015(10) 0.0240(4) Uani 1 1 d . . . . .
H36 H 0.323939 0.855604 0.100498 0.029 Uiso 1 1 calc R U . . .
C37 C 0.38207(17) 0.74563(13) 0.15828(9) 0.0191(3) Uani 1 1 d . . . . .
H37 H 0.483696 0.794471 0.164754 0.023 Uiso 1 1 calc R U . . .
C38 C 0.59495(16) 0.70587(13) 0.27080(9) 0.0150(3) Uani 1 1 d . . . . .
C39 C 0.60754(17) 0.80960(13) 0.32828(10) 0.0186(3) Uani 1 1 d . . . . .
H39 H 0.522642 0.814818 0.351370 0.022 Uiso 1 1 calc R U . . .
C40 C 0.74169(18) 0.90467(14) 0.35200(10) 0.0209(3) Uani 1 1 d . . . . .
H40 H 0.748494 0.973352 0.392056 0.025 Uiso 1 1 calc R U . . .
C41 C 0.86623(17) 0.89950(14) 0.31718(10) 0.0215(3) Uani 1 1 d . . . . .
H41 H 0.957922 0.965094 0.332942 0.026 Uiso 1 1 calc R U . . .
C42 C 0.85672(17) 0.79902(14) 0.25968(10) 0.0200(3) Uani 1 1 d . . . . .
H42 H 0.941620 0.796175 0.235224 0.024 Uiso 1 1 calc R U . . .
C43 C 0.72228(16) 0.70145(13) 0.23740(9) 0.0153(3) Uani 1 1 d . . . . .
C44_1 C 0.1753(2) 0.64760(18) 0.39448(12) 0.0339(4) Uani 1 1 d . . . . .
H44_1 H 0.114256 0.577216 0.356283 0.041 Uiso 1 1 calc R U . . .
C45_1 C 0.2055(2) 0.7593(2) 0.37675(12) 0.0375(5) Uani 1 1 d . . . . .
H01H_1 H 0.165941 0.766049 0.326493 0.045 Uiso 1 1 calc R U . . .
C46_1 C 0.2947(2) 0.86267(19) 0.43334(14) 0.0403(5) Uani 1 1 d . . . . .
H46_1 H 0.315778 0.940450 0.422308 0.048 Uiso 1 1 calc R U . . .
C47_1 C 0.3525(2) 0.84990(19) 0.50625(12) 0.0372(5) Uani 1 1 d . . . . .
H47_1 H 0.414011 0.919316 0.545043 0.045 Uiso 1 1 calc R U . . .
C48_1 C 0.3206(2) 0.7375(2) 0.52197(12) 0.0370(5) Uani 1 1 d . . . . .
H01G_1 H 0.359961 0.729328 0.571761 0.044 Uiso 1 1 calc R U . . .
C49_1 C 0.2322(2) 0.63680(19) 0.46636(12) 0.0349(4) Uani 1 1 d . . . . .
H49_1 H 0.210384 0.559155 0.477831 0.042 Uiso 1 1 calc R U . . .

loop_
_atom_site_aniso_label
_atom_site_aniso_U_11
_atom_site_aniso_U_22
_atom_site_aniso_U_33
_atom_site_aniso_U_23
_atom_site_aniso_U_13
_atom_site_aniso_U_12
B1 0.0160(8) 0.0155(8) 0.0144(8) 0.0024(6) 0.0037(6) 0.0076(7)
B2 0.0147(8) 0.0131(8) 0.0143(8) 0.0028(6) -0.0015(6) 0.0040(6)
N3 0.0126(6) 0.0135(6) 0.0152(6) 0.0017(5) -0.0015(5) 0.0050(5)
N4 0.0119(6) 0.0139(6) 0.0176(6) 0.0024(5) 0.0013(5) 0.0050(5)
N5 0.0131(6) 0.0120(6) 0.0163(6) 0.0037(5) 0.0010(5) 0.0044(5)
C7 0.0187(8) 0.0229(8) 0.0241(9) 0.0065(7) -0.0045(6) 0.0035(7)
Si6 0.0167(2) 0.0136(2) 0.0169(2) 0.00226(16) -0.00243(16) 0.00247(16)
C8 0.0274(9) 0.0167(8) 0.0270(9) 0.0053(7) -0.0053(7) 0.0007(7)
C9 0.0276(9) 0.0240(9) 0.0245(9) -0.0023(7) 0.0011(7) 0.0077(7)
C10 0.0180(7) 0.0160(7) 0.0123(7) 0.0026(6) -0.0008(6) 0.0073(6)
C13 0.0245(8) 0.0237(8) 0.0304(9) 0.0039(7) 0.0001(7) 0.0166(7)
C12 0.0300(9) 0.0156(8) 0.0273(9) 0.0023(6) -0.0041(7) 0.0126(7)
C11 0.0210(8) 0.0145(7) 0.0215(8) 0.0034(6) -0.0039(6) 0.0046(6)
C14 0.0172(8) 0.0211(8) 0.0261(9) 0.0058(6) 0.0020(6) 0.0090(6)
C15 0.0185(7) 0.0154(7) 0.0140(7) 0.0032(6) -0.0001(6) 0.0081(6)
C16 0.0115(7) 0.0133(7) 0.0155(7) 0.0023(6) -0.0008(5) 0.0041(6)
S17 0.01257(17) 0.01739(19) 0.01776(19) 0.00325(14) -0.00181(14) 0.00359(14)
C18 0.0218(8) 0.0152(7) 0.0136(7) 0.0028(6) 0.0004(6) 0.0063(6)
C19 0.0177(7) 0.0152(7) 0.0156(7) 0.0036(6) 0.0028(6) 0.0078(6)
C20 0.0131(7) 0.0144(7) 0.0150(7) 0.0046(6) 0.0008(6) 0.0066(6)
C21 0.0101(7) 0.0160(7) 0.0173(7) 0.0028(6) 0.0015(6) 0.0053(6)
C22 0.0122(7) 0.0179(7) 0.0151(7) 0.0045(6) 0.0012(5) 0.0052(6)
S23 0.0222(2) 0.0216(2) 0.0173(2) 0.00705(15) 0.00335(15) 0.00829(16)
C24 0.0241(8) 0.0252(8) 0.0170(8) 0.0004(6) 0.0019(6) 0.0106(7)
C25 0.0147(7) 0.0145(7) 0.0184(8) 0.0021(6) 0.0006(6) 0.0046(6)
C26 0.0151(7) 0.0143(7) 0.0166(8) 0.0000(6) -0.0017(6) 0.0005(6)
C27 0.0215(8) 0.0185(8) 0.0189(8) 0.0037(6) -0.0013(6) 0.0013(6)
C28 0.0327(10) 0.0261(9) 0.0174(8) 0.0047(7) 0.0001(7) -0.0046(8)
C29 0.0222(9) 0.0368(10) 0.0202(9) -0.0038(7) 0.0066(7) -0.0068(8)
C30 0.0176(8) 0.0411(11) 0.0303(10) -0.0021(8) 0.0054(7) 0.0068(8)
C31 0.0190(8) 0.0292(9) 0.0248(9) 0.0044(7) 0.0022(7) 0.0089(7)
C32 0.0186(7) 0.0155(7) 0.0137(7) 0.0003(6) 0.0004(6) 0.0090(6)
C33 0.0180(7) 0.0186(8) 0.0190(8) 0.0049(6) 0.0028(6) 0.0091(6)
C34 0.0181(8) 0.0264(9) 0.0253(9) 0.0047(7) 0.0002(6) 0.0112(7)
C35 0.0266(9) 0.0277(9) 0.0256(9) 0.0048(7) -0.0036(7) 0.0181(7)
C36 0.0313(9) 0.0186(8) 0.0247(9) 0.0051(6) -0.0023(7) 0.0124(7)
C37 0.0205(8) 0.0148(7) 0.0199(8) 0.0005(6) -0.0019(6) 0.0061(6)
C38 0.0172(7) 0.0134(7) 0.0167(7) 0.0059(6) -0.0007(6) 0.0072(6)
C39 0.0205(8) 0.0171(7) 0.0204(8) 0.0036(6) -0.0003(6) 0.0097(6)
C40 0.0276(9) 0.0140(7) 0.0198(8) 0.0008(6) -0.0039(6) 0.0081(7)
C41 0.0201(8) 0.0149(7) 0.0241(8) 0.0046(6) -0.0035(6) 0.0010(6)
C42 0.0174(8) 0.0188(8) 0.0231(8) 0.0073(6) 0.0023(6) 0.0050(6)
C43 0.0179(7) 0.0130(7) 0.0158(7) 0.0050(6) 0.0000(6) 0.0061(6)
C44_1 0.0241(9) 0.0418(11) 0.0322(10) -0.0041(8) 0.0018(8) 0.0144(8)
C45_1 0.0325(10) 0.0663(14) 0.0261(10) 0.0105(9) 0.0044(8) 0.0325(10)
C46_1 0.0368(11) 0.0404(11) 0.0550(13) 0.0160(10) 0.0223(10) 0.0244(9)
C47_1 0.0238(9) 0.0453(12) 0.0325(10) -0.0083(9) 0.0049(8) 0.0102(8)
C48_1 0.0270(10) 0.0590(13) 0.0274(10) 0.0091(9) 0.0035(8) 0.0195(9)
C49_1 0.0302(10) 0.0433(11) 0.0366(11) 0.0091(9) 0.0083(8) 0.0197(9)

loop_
_atom_type_symbol
_atom_type_description
_atom_type_scat_dispersion_real
_atom_type_scat_dispersion_imag
_atom_type_scat_source
C C 0.0033 0.0016 'International Tables Vol C Tables 4.2.6.8 and 6.1.1.4'
H H 0.0000 0.0000 'International Tables Vol C Tables 4.2.6.8 and 6.1.1.4'
B B 0.0013 0.0007 'International Tables Vol C Tables 4.2.6.8 and 6.1.1.4'
N N 0.0061 0.0033 'International Tables Vol C Tables 4.2.6.8 and 6.1.1.4'
Si Si 0.0817 0.0704 'International Tables Vol C Tables 4.2.6.8 and 6.1.1.4'
S S 0.1246 0.1234 'International Tables Vol C Tables 4.2.6.8 and 6.1.1.4'

loop_
_exptl_crystal_face_index_h
_exptl_crystal_face_index_k
_exptl_crystal_face_index_l
_exptl_crystal_face_perp_dist
0.00 -1.00 1.00 0.0310
0.00 1.00 -1.00 0.0330
3.00 -2.00 -2.00 0.0560
-3.00 1.00 -1.00 0.0840
3.00 -1.00 1.00 0.0710
0.00 -3.00 -1.00 0.0150
0.00 3.00 1.00 0.0530
0.00 0.00 -1.00 0.0300
0.00 0.00 1.00 0.0430
-3.00 1.00 3.00 0.0910

loop_
_geom_angle_atom_site_label_1
_geom_angle_atom_site_label_2
_geom_angle_atom_site_label_3
_geom_angle
_geom_angle_site_symmetry_1
_geom_angle_site_symmetry_3
_geom_angle_publ_flag
N3 B1 C32 121.11(13) . . ?
N3 B1 C38 119.18(13) . . ?
C32 B1 C38 119.65(13) . . ?
C10 B2 N5 113.51(12) . . ?
C10 B2 C26 119.50(13) . . ?
N5 B2 C26 107.68(12) . . ?
C10 B2 C20 102.05(12) . . ?
N5 B2 C20 95.62(11) . . ?
C26 B2 C20 116.05(12) . . ?
N4 N3 B1 118.07(12) . . ?
N4 N3 C20 112.74(11) . . ?
B1 N3 C20 129.03(12) . . ?
N5 N4 N3 112.09(12) . . ?
N4 N5 B2 113.99(11) . . ?
N4 N5 Si6 114.40(10) . . ?
B2 N5 Si6 131.57(9) . . ?
Si6 C7 H00A 109.5 . . ?
Si6 C7 H00C 109.5 . . ?
H00A C7 H00C 109.5 . . ?
Si6 C7 H00D 109.5 . . ?
H00A C7 H00D 109.5 . . ?
H00C C7 H00D 109.5 . . ?
N5 Si6 C8 106.98(7) . . ?
N5 Si6 C7 106.80(7) . . ?
C8 Si6 C7 110.99(8) . . ?
N5 Si6 C9 105.39(7) . . ?
C8 Si6 C9 112.11(8) . . ?
C7 Si6 C9 114.02(8) . . ?
Si6 C8 H01A 109.5 . . ?
Si6 C8 H01B 109.5 . . ?
H01A C8 H01B 109.5 . . ?
Si6 C8 H01C 109.5 . . ?
H01A C8 H01C 109.5 . . ?
H01B C8 H01C 109.5 . . ?
Si6 C9 H01D 109.5 . . ?
Si6 C9 H01E 109.5 . . ?
H01D C9 H01E 109.5 . . ?
Si6 C9 H01F 109.5 . . ?
H01D C9 H01F 109.5 . . ?
H01E C9 H01F 109.5 . . ?
C15 C10 C11 117.68(14) . . ?
C15 C10 B2 110.67(12) . . ?
C11 C10 B2 131.57(14) . . ?
C14 C13 C12 120.16(15) . . ?
C14 C13 H13 119.9 . . ?
C12 C13 H13 119.9 . . ?
C13 C12 C11 120.38(14) . . ?
C13 C12 H12 119.8 . . ?
C11 C12 H12 119.8 . . ?
C12 C11 C10 120.82(14) . . ?
C12 C11 H11 119.6 . . ?
C10 C11 H11 119.6 . . ?
C13 C14 C15 119.12(15) . . ?
C13 C14 H14 120.4 . . ?
C15 C14 H14 120.4 . . ?
C14 C15 C10 121.84(14) . . ?
C14 C15 C16 123.82(13) . . ?
C10 C15 C16 114.34(13) . . ?
C21 C16 C15 112.12(12) . . ?
C21 C16 C20 113.14(11) . . ?
C15 C16 C20 104.74(11) . . ?
C21 C16 S17 110.52(10) . . ?
C15 C16 S17 109.14(10) . . ?
C20 C16 S17 106.88(10) . . ?
C18 S17 C16 92.11(7) . . ?
C19 C18 S17 116.10(12) . . ?
C19 C18 H18 121.9 . . ?
S17 C18 H18 121.9 . . ?
C18 C19 C20 116.85(14) . . ?
C18 C19 H19 121.6 . . ?
C20 C19 H19 121.6 . . ?
N3 C20 C19 111.82(12) . . ?
N3 C20 C16 112.74(11) . . ?
C19 C20 C16 107.50(12) . . ?
N3 C20 B2 102.12(11) . . ?
C19 C20 B2 116.96(12) . . ?
C16 C20 B2 105.64(11) . . ?
C22 C21 C25 111.87(13) . . ?
C22 C21 C16 123.86(13) . . ?
C25 C21 C16 124.11(13) . . ?
C21 C22 C43 129.27(14) . . ?
C21 C22 S23 111.16(11) . . ?
C43 C22 S23 119.42(11) . . ?
C24 S23 C22 92.50(8) . . ?
C25 C24 S23 111.82(12) . . ?
C25 C24 H24 124.1 . . ?
S23 C24 H24 124.1 . . ?
C24 C25 C21 112.64(14) . . ?
C24 C25 H25 123.7 . . ?
C21 C25 H25 123.7 . . ?
C27 C26 C31 116.31(15) . . ?
C27 C26 B2 122.12(14) . . ?
C31 C26 B2 121.43(14) . . ?
C28 C27 C26 121.62(17) . . ?
C28 C27 H27 119.2 . . ?
C26 C27 H27 119.2 . . ?
C29 C28 C27 120.49(17) . . ?
C29 C28 H28 119.8 . . ?
C27 C28 H28 119.8 . . ?
C28 C29 C30 119.29(16) . . ?
C28 C29 H29 120.4 . . ?
C30 C29 H29 120.4 . . ?
C29 C30 C31 119.95(18) . . ?
C29 C30 H30 120.0 . . ?
C31 C30 H30 120.0 . . ?
C30 C31 C26 122.34(17) . . ?
C30 C31 H31 118.8 . . ?
C26 C31 H31 118.8 . . ?
C37 C32 C33 117.12(14) . . ?
C37 C32 B1 118.72(13) . . ?
C33 C32 B1 124.12(13) . . ?
C34 C33 C32 121.52(14) . . ?
C34 C33 H33 119.2 . . ?
C32 C33 H33 119.2 . . ?
C33 C34 C35 119.83(15) . . ?
C33 C34 H34 120.1 . . ?
C35 C34 H34 120.1 . . ?
C36 C35 C34 120.16(15) . . ?
C36 C35 H35 119.9 . . ?
C34 C35 H35 119.9 . . ?
C35 C36 C37 119.70(15) . . ?
C35 C36 H36 120.1 . . ?
C37 C36 H36 120.1 . . ?
C36 C37 C32 121.67(15) . . ?
C36 C37 H37 119.2 . . ?
C32 C37 H37 119.2 . . ?
C39 C38 C43 117.97(14) . . ?
C39 C38 B1 123.00(14) . . ?
C43 C38 B1 118.35(13) . . ?
C40 C39 C38 121.17(15) . . ?
C40 C39 H39 119.4 . . ?
C38 C39 H39 119.4 . . ?
C39 C40 C41 120.01(15) . . ?
C39 C40 H40 120.0 . . ?
C41 C40 H40 120.0 . . ?
C42 C41 C40 120.03(14) . . ?
C42 C41 H41 120.0 . . ?
C40 C41 H41 120.0 . . ?
C41 C42 C43 120.10(15) . . ?
C41 C42 H42 119.9 . . ?
C43 C42 H42 119.9 . . ?
C42 C43 C38 120.67(14) . . ?
C42 C43 C22 120.29(14) . . ?
C38 C43 C22 118.95(13) . . ?
C49_1 C44_1 C45_1 120.76(18) . . ?
C49_1 C44_1 H44_1 119.6 . . ?
C45_1 C44_1 H44_1 119.6 . . ?
C44_1 C45_1 C46_1 119.43(18) . . ?
C44_1 C45_1 H01H_1 120.3 . . ?
C46_1 C45_1 H01H_1 120.3 . . ?
C47_1 C46_1 C45_1 119.02(19) . . ?
C47_1 C46_1 H46_1 120.5 . . ?
C45_1 C46_1 H46_1 120.5 . . ?
C48_1 C47_1 C46_1 120.10(18) . . ?
C48_1 C47_1 H47_1 119.9 . . ?
C46_1 C47_1 H47_1 119.9 . . ?
C47_1 C48_1 C49_1 120.43(19) . . ?
C47_1 C48_1 H01G_1 119.8 . . ?
C49_1 C48_1 H01G_1 119.8 . . ?
C44_1 C49_1 C48_1 120.3(2) . . ?
C44_1 C49_1 H49_1 119.9 . . ?
C48_1 C49_1 H49_1 119.9 . . ?

loop_
_geom_bond_atom_site_label_1
_geom_bond_atom_site_label_2
_geom_bond_distance
_geom_bond_site_symmetry_2
_geom_bond_publ_flag
B1 N3 1.452(2) . ?
B1 C32 1.560(2) . ?
B1 C38 1.567(2) . ?
B2 C10 1.604(2) . ?
B2 N5 1.605(2) . ?
B2 C26 1.613(2) . ?
B2 C20 1.657(2) . ?
N3 N4 1.3481(17) . ?
N3 C20 1.4913(18) . ?
N4 N5 1.2768(17) . ?
N5 Si6 1.8179(13) . ?
C7 Si6 1.8535(17) . ?
C7 H00A 0.9800 . ?
C7 H00C 0.9800 . ?
C7 H00D 0.9800 . ?
Si6 C8 1.8495(17) . ?
Si6 C9 1.8535(18) . ?
C8 H01A 0.9800 . ?
C8 H01B 0.9800 . ?
C8 H01C 0.9800 . ?
C9 H01D 0.9800 . ?
C9 H01E 0.9800 . ?
C9 H01F 0.9800 . ?
C10 C15 1.397(2) . ?
C10 C11 1.402(2) . ?
C13 C14 1.386(2) . ?
C13 C12 1.387(2) . ?
C13 H13 0.9500 . ?
C12 C11 1.388(2) . ?
C12 H12 0.9500 . ?
C11 H11 0.9500 . ?
C14 C15 1.395(2) . ?
C14 H14 0.9500 . ?
C15 C16 1.521(2) . ?
C16 C21 1.516(2) . ?
C16 C20 1.5975(19) . ?
C16 S17 1.8601(15) . ?
S17 C18 1.7449(16) . ?
C18 C19 1.328(2) . ?
C18 H18 0.9500 . ?
C19 C20 1.494(2) . ?
C19 H19 0.9500 . ?
C21 C22 1.374(2) . ?
C21 C25 1.444(2) . ?
C22 C43 1.485(2) . ?
C22 S23 1.7241(16) . ?
S23 C24 1.7085(17) . ?
C24 C25 1.360(2) . ?
C24 H24 0.9500 . ?
C25 H25 0.9500 . ?
C26 C27 1.399(2) . ?
C26 C31 1.403(2) . ?
C27 C28 1.392(2) . ?
C27 H27 0.9500 . ?
C28 C29 1.382(3) . ?
C28 H28 0.9500 . ?
C29 C30 1.383(3) . ?
C29 H29 0.9500 . ?
C30 C31 1.386(2) . ?
C30 H30 0.9500 . ?
C31 H31 0.9500 . ?
C32 C37 1.403(2) . ?
C32 C33 1.407(2) . ?
C33 C34 1.386(2) . ?
C33 H33 0.9500 . ?
C34 C35 1.389(2) . ?
C34 H34 0.9500 . ?
C35 C36 1.385(2) . ?
C35 H35 0.9500 . ?
C36 C37 1.389(2) . ?
C36 H36 0.9500 . ?
C37 H37 0.9500 . ?
C38 C39 1.402(2) . ?
C38 C43 1.403(2) . ?
C39 C40 1.386(2) . ?
C39 H39 0.9500 . ?
C40 C41 1.390(2) . ?
C40 H40 0.9500 . ?
C41 C42 1.381(2) . ?
C41 H41 0.9500 . ?
C42 C43 1.399(2) . ?
C42 H42 0.9500 . ?
C44_1 C49_1 1.366(3) . ?
C44_1 C45_1 1.376(3) . ?
C44_1 H44_1 0.9500 . ?
C45_1 C46_1 1.398(3) . ?
C45_1 H01H_1 0.9500 . ?
C46_1 C47_1 1.395(3) . ?
C46_1 H46_1 0.9500 . ?
C47_1 C48_1 1.368(3) . ?
C47_1 H47_1 0.9500 . ?
C48_1 C49_1 1.370(3) . ?
C48_1 H01G_1 0.9500 . ?
C49_1 H49_1 0.9500 . ?

loop_
_geom_torsion_atom_site_label_1
_geom_torsion_atom_site_label_2
_geom_torsion_atom_site_label_3
_geom_torsion_atom_site_label_4
_geom_torsion
_geom_torsion_site_symmetry_1
_geom_torsion_site_symmetry_2
_geom_torsion_site_symmetry_3
_geom_torsion_site_symmetry_4
_geom_torsion_publ_flag
C32 B1 N3 N4 21.9(2) . . . . ?
C38 B1 N3 N4 -155.21(13) . . . . ?
C32 B1 N3 C20 -163.10(13) . . . . ?
C38 B1 N3 C20 19.8(2) . . . . ?
B1 N3 N4 N5 -177.26(12) . . . . ?
C20 N3 N4 N5 6.92(16) . . . . ?
N3 N4 N5 B2 6.69(16) . . . . ?
N3 N4 N5 Si6 -175.20(9) . . . . ?
C10 B2 N5 N4 -120.95(13) . . . . ?
C26 B2 N5 N4 104.44(13) . . . . ?
C20 B2 N5 N4 -15.19(15) . . . . ?
C10 B2 N5 Si6 61.35(17) . . . . ?
C26 B2 N5 Si6 -73.25(16) . . . . ?
C20 B2 N5 Si6 167.11(10) . . . . ?
N4 N5 Si6 C8 -153.96(11) . . . . ?
B2 N5 Si6 C8 23.73(15) . . . . ?
N4 N5 Si6 C7 -35.05(12) . . . . ?
B2 N5 Si6 C7 142.63(13) . . . . ?
N4 N5 Si6 C9 86.55(12) . . . . ?
B2 N5 Si6 C9 -95.76(14) . . . . ?
N5 B2 C10 C15 94.22(15) . . . . ?
C26 B2 C10 C15 -136.98(14) . . . . ?
C20 B2 C10 C15 -7.43(16) . . . . ?
N5 B2 C10 C11 -89.26(19) . . . . ?
C26 B2 C10 C11 39.5(2) . . . . ?
C20 B2 C10 C11 169.09(15) . . . . ?
C14 C13 C12 C11 -0.3(3) . . . . ?
C13 C12 C11 C10 0.0(2) . . . . ?
C15 C10 C11 C12 0.3(2) . . . . ?
B2 C10 C11 C12 -176.01(15) . . . . ?
C12 C13 C14 C15 0.4(2) . . . . ?
C13 C14 C15 C10 0.0(2) . . . . ?
C13 C14 C15 C16 179.50(14) . . . . ?
C11 C10 C15 C14 -0.3(2) . . . . ?
B2 C10 C15 C14 176.76(14) . . . . ?
C11 C10 C15 C16 -179.87(13) . . . . ?
B2 C10 C15 C16 -2.82(17) . . . . ?
C14 C15 C16 C21 69.59(18) . . . . ?
C10 C15 C16 C21 -110.84(14) . . . . ?
C14 C15 C16 C20 -167.35(14) . . . . ?
C10 C15 C16 C20 12.22(16) . . . . ?
C14 C15 C16 S17 -53.21(17) . . . . ?
C10 C15 C16 S17 126.36(12) . . . . ?
C21 C16 S17 C18 130.36(11) . . . . ?
C15 C16 S17 C18 -105.89(11) . . . . ?
C20 C16 S17 C18 6.86(10) . . . . ?
C16 S17 C18 C19 -6.47(13) . . . . ?
S17 C18 C19 C20 3.72(18) . . . . ?
N4 N3 C20 C19 -142.00(12) . . . . ?
B1 N3 C20 C19 42.75(19) . . . . ?
N4 N3 C20 C16 96.73(14) . . . . ?
B1 N3 C20 C16 -78.52(18) . . . . ?
N4 N3 C20 B2 -16.16(15) . . . . ?
B1 N3 C20 B2 168.59(14) . . . . ?
C18 C19 C20 N3 -122.36(14) . . . . ?
C18 C19 C20 C16 1.90(18) . . . . ?
C18 C19 C20 B2 120.42(15) . . . . ?
C21 C16 C20 N3 -4.21(16) . . . . ?
C15 C16 C20 N3 -126.62(12) . . . . ?
S17 C16 C20 N3 117.66(11) . . . . ?
C21 C16 C20 C19 -127.90(13) . . . . ?
C15 C16 C20 C19 109.69(13) . . . . ?
S17 C16 C20 C19 -6.03(13) . . . . ?
C21 C16 C20 B2 106.51(13) . . . . ?
C15 C16 C20 B2 -15.90(14) . . . . ?
S17 C16 C20 B2 -131.62(10) . . . . ?
C10 B2 C20 N3 132.22(11) . . . . ?
N5 B2 C20 N3 16.69(13) . . . . ?
C26 B2 C20 N3 -96.12(14) . . . . ?
C10 B2 C20 C19 -105.39(14) . . . . ?
N5 B2 C20 C19 139.09(12) . . . . ?
C26 B2 C20 C19 26.27(18) . . . . ?
C10 B2 C20 C16 14.13(14) . . . . ?
N5 B2 C20 C16 -101.39(12) . . . . ?
C26 B2 C20 C16 145.80(12) . . . . ?
C15 C16 C21 C22 -171.39(13) . . . . ?
C20 C16 C21 C22 70.43(17) . . . . ?
S17 C16 C21 C22 -49.38(17) . . . . ?
C15 C16 C21 C25 13.53(19) . . . . ?
C20 C16 C21 C25 -104.66(16) . . . . ?
S17 C16 C21 C25 135.53(12) . . . . ?
C25 C21 C22 C43 176.41(14) . . . . ?
C16 C21 C22 C43 0.8(2) . . . . ?
C25 C21 C22 S23 1.10(16) . . . . ?
C16 C21 C22 S23 -174.52(11) . . . . ?
C21 C22 S23 C24 -0.91(12) . . . . ?
C43 C22 S23 C24 -176.74(12) . . . . ?
C22 S23 C24 C25 0.46(13) . . . . ?
S23 C24 C25 C21 0.09(17) . . . . ?
C22 C21 C25 C24 -0.78(19) . . . . ?
C16 C21 C25 C24 174.83(13) . . . . ?
C10 B2 C26 C27 14.8(2) . . . . ?
N5 B2 C26 C27 146.19(13) . . . . ?
C20 B2 C26 C27 -108.14(16) . . . . ?
C10 B2 C26 C31 -169.70(14) . . . . ?
N5 B2 C26 C31 -38.29(18) . . . . ?
C20 B2 C26 C31 67.38(18) . . . . ?
C31 C26 C27 C28 0.4(2) . . . . ?
B2 C26 C27 C28 176.15(14) . . . . ?
C26 C27 C28 C29 -0.8(2) . . . . ?
C27 C28 C29 C30 0.6(2) . . . . ?
C28 C29 C30 C31 -0.2(3) . . . . ?
C29 C30 C31 C26 -0.2(3) . . . . ?
C27 C26 C31 C30 0.1(2) . . . . ?
B2 C26 C31 C30 -175.72(15) . . . . ?
N3 B1 C32 C37 -156.23(14) . . . . ?
C38 B1 C32 C37 20.8(2) . . . . ?
N3 B1 C32 C33 26.4(2) . . . . ?
C38 B1 C32 C33 -156.50(14) . . . . ?
C37 C32 C33 C34 -0.1(2) . . . . ?
B1 C32 C33 C34 177.28(15) . . . . ?
C32 C33 C34 C35 0.3(2) . . . . ?
C33 C34 C35 C36 -0.1(3) . . . . ?
C34 C35 C36 C37 -0.3(3) . . . . ?
C35 C36 C37 C32 0.5(2) . . . . ?
C33 C32 C37 C36 -0.3(2) . . . . ?
B1 C32 C37 C36 -177.83(14) . . . . ?
N3 B1 C38 C39 -127.37(16) . . . . ?
C32 B1 C38 C39 55.5(2) . . . . ?
N3 B1 C38 C43 62.35(19) . . . . ?
C32 B1 C38 C43 -114.77(16) . . . . ?
C43 C38 C39 C40 -0.5(2) . . . . ?
B1 C38 C39 C40 -170.81(14) . . . . ?
C38 C39 C40 C41 1.6(2) . . . . ?
C39 C40 C41 C42 -0.8(2) . . . . ?
C40 C41 C42 C43 -1.1(2) . . . . ?
C41 C42 C43 C38 2.2(2) . . . . ?
C41 C42 C43 C22 178.82(14) . . . . ?
C39 C38 C43 C42 -1.4(2) . . . . ?
B1 C38 C43 C42 169.38(14) . . . . ?
C39 C38 C43 C22 -178.06(13) . . . . ?
B1 C38 C43 C22 -7.3(2) . . . . ?
C21 C22 C43 C42 114.95(18) . . . . ?
S23 C22 C43 C42 -70.07(17) . . . . ?
C21 C22 C43 C38 -68.4(2) . . . . ?
S23 C22 C43 C38 106.61(14) . . . . ?
C49_1 C44_1 C45_1 C46_1 -0.3(3) . . . . ?
C44_1 C45_1 C46_1 C47_1 0.7(3) . . . . ?
C45_1 C46_1 C47_1 C48_1 -0.6(3) . . . . ?
C46_1 C47_1 C48_1 C49_1 0.1(3) . . . . ?
C45_1 C44_1 C49_1 C48_1 -0.1(3) . . . . ?
C47_1 C48_1 C49_1 C44_1 0.2(3) . . . . ?
